data_7234501
loop_
_publ_author_name
'Yuntao Wu'
'Hongliang Shi'
'Bryan C. Chakoumakos'
'Mariya Zhuravleva'
'Mao-Hua Du'
'Charles L. Melcher'

_publ_section_title
;
 Crystal structure, electronic structure, temperature-dependent optical
 and scintillation properties of CsCe2Br7
;
_journal_name_full 'Journal of Materials Chemistry C'
_journal_page_first 11366
_journal_page_last 11376
_journal_paper_doi 10.1039/C5TC02721G
_journal_volume 3
_journal_year 2015
_chemical_formula_sum 'Br14 Ce4 Cs2'
_chemical_formula_weight 1945.04
_space_group_IT_number 62
_space_group_name_Hall '-P 2bc 2a'
_space_group_name_H-M_alt 'P m n b'
_symmetry_cell_setting orthorhombic
_symmetry_Int_Tables_number 62
_symmetry_space_group_name_H-M 'P m n b'
_atom_sites_solution_hydrogens geom
_atom_sites_solution_primary direct
_atom_sites_solution_secondary difmap
_cell_angle_alpha 90.00
_cell_angle_beta 90.00
_cell_angle_gamma 90.00
_cell_formula_units_Z 2
_cell_length_a 7.571(3)
_cell_length_b 13.666(5)
_cell_length_c 13.860(5)
_cell_measurement_temperature 200(2)
_cell_volume 1434.0(9)
_computing_structure_refinement 'SHELXL-97 (Sheldrick, 1997)'
_diffrn_measured_fraction_theta_full 0.994
_diffrn_measured_fraction_theta_max 0.994
_diffrn_radiation_monochromator graphite
_diffrn_radiation_source 'fine-focus sealed tube'
_diffrn_radiation_type MoK\a
_diffrn_radiation_wavelength 0.71073
_diffrn_reflns_av_R_equivalents 0.1020
_diffrn_reflns_av_sigmaI/netI 0.0520
_diffrn_reflns_limit_h_max 8
_diffrn_reflns_limit_h_min -9
_diffrn_reflns_limit_k_max 16
_diffrn_reflns_limit_k_min -16
_diffrn_reflns_limit_l_max 16
_diffrn_reflns_limit_l_min -16
_diffrn_reflns_number 13971
_diffrn_reflns_theta_full 25.35
_diffrn_reflns_theta_max 25.35
_diffrn_reflns_theta_min 2.09
_exptl_absorpt_coefficient_mu 28.223
_exptl_absorpt_correction_T_max 0.652
_exptl_absorpt_correction_T_min 0.094
_exptl_absorpt_correction_type numerical
_exptl_crystal_colour Colorless
_exptl_crystal_density_diffrn 4.505
_exptl_crystal_density_method 'not measured'
_exptl_crystal_description Platelet
_exptl_crystal_F_000 1664
_exptl_crystal_size_max 0.10
_exptl_crystal_size_mid 0.10
_exptl_crystal_size_min 0.01
_refine_diff_density_max 5.646
_refine_diff_density_min -3.020
_refine_diff_density_rms 0.612
_refine_ls_extinction_coef 0.00000(17)
_refine_ls_extinction_expression Fc^*^=kFc[1+0.001xFc^2^\l^3^/sin(2\q)]^-1/4^
_refine_ls_extinction_method SHELXL
_refine_ls_goodness_of_fit_ref 1.167
_refine_ls_hydrogen_treatment mixed
_refine_ls_matrix_type full
_refine_ls_number_parameters 53
_refine_ls_number_reflns 1410
_refine_ls_number_restraints 0
_refine_ls_restrained_S_all 1.167
_refine_ls_R_factor_all 0.0866
_refine_ls_R_factor_gt 0.0724
_refine_ls_shift/su_max 1.140
_refine_ls_shift/su_mean 0.022
_refine_ls_structure_factor_coef Fsqd
_refine_ls_weighting_details 'calc w=1/[\s^2^(Fo^2^)+(0.1175P)^2^+51.6893P] where P=(Fo^2^+2Fc^2^)/3'
_refine_ls_weighting_scheme calc
_refine_ls_wR_factor_gt 0.2000
_refine_ls_wR_factor_ref 0.2209
_reflns_number_gt 1101
_reflns_number_total 1410
_reflns_threshold_expression >2sigma(I)
_cod_data_source_file J-Mater-Chem-C-2015-3-11366.cif
_cod_data_source_block 1
_cod_depositor_comments
;
The following automatic conversions were performed:

data item '_exptl_absorpt_correction_type' value 'Numerical' was
changed to 'numerical' in accordance with the built-in table derived
from the CIF Core dictionary named 'cif_core.dic' version 2.4.5 last
updated on 2014-11-21.

Automatic conversion script
Id: cif_fix_values 6909 2019-04-08 15:41:33Z antanas 
;
_cod_original_sg_symbol_H-M Pmnb
_cod_database_code 7234501

loop_
_symmetry_equiv_pos_as_xyz
'x, y, z'
'-x, -y+1/2, z+1/2'
'x+1/2, -y, -z'
'-x+1/2, y+1/2, -z+1/2'
'-x, -y, -z'
'x, y-1/2, -z-1/2'
'-x-1/2, y, z'
'x-1/2, -y-1/2, z-1/2'

loop_
_atom_site_label
_atom_site_type_symbol
_atom_site_fract_x
_atom_site_fract_y
_atom_site_fract_z
_atom_site_U_iso_or_equiv
_atom_site_adp_type
_atom_site_occupancy
_atom_site_symmetry_multiplicity
_atom_site_calc_flag
_atom_site_refinement_flags
_atom_site_disorder_assembly
_atom_site_disorder_group
Ce1 Ce 0.7500 0.75070(11) 0.16134(10) 0.0231(5) Uani 1 2 d S . .
Ce2 Ce 0.7500 0.76666(11) 0.46317(9) 0.0230(5) Uani 1 2 d S . .
Cs1 Cs 0.2500 0.05235(16) 0.19081(12) 0.0378(6) Uani 1 2 d S . .
Br1 Br 0.7500 0.5984(2) 0.31659(16) 0.0285(7) Uani 1 2 d S . .
Br2 Br 0.9985(2) 0.82854(17) 0.30985(12) 0.0337(6) Uani 1 1 d . . .
Br3 Br 0.9911(2) 0.87370(14) 0.04251(13) 0.0275(6) Uani 1 1 d . . .
Br4 Br 0.0084(2) 0.61060(14) 0.08189(13) 0.0286(6) Uani 1 1 d . . .

loop_
_atom_site_aniso_label
_atom_site_aniso_U_11
_atom_site_aniso_U_22
_atom_site_aniso_U_33
_atom_site_aniso_U_23
_atom_site_aniso_U_13
_atom_site_aniso_U_12
Ce1 0.0205(8) 0.0346(10) 0.0141(7) 0.0001(5) 0.000 0.000
Ce2 0.0225(8) 0.0330(9) 0.0135(7) -0.0017(5) 0.000 0.000
Cs1 0.0352(10) 0.0517(13) 0.0265(10) -0.0061(7) 0.000 0.000
Br1 0.0323(14) 0.0387(16) 0.0144(12) 0.0009(9) 0.000 0.000
Br2 0.0303(11) 0.0547(15) 0.0159(10) 0.0017(8) 0.0001(6) -0.0137(9)
Br3 0.0285(10) 0.0311(11) 0.0229(10) 0.0022(7) 0.0061(6) 0.0015(7)
Br4 0.0300(10) 0.0320(12) 0.0237(10) 0.0023(7) 0.0057(7) 0.0011(7)

loop_
_atom_type_symbol
_atom_type_description
_atom_type_scat_dispersion_real
_atom_type_scat_dispersion_imag
_atom_type_scat_source
Br Br -0.2901 2.4595 'International Tables Vol C Tables 4.2.6.8 and 6.1.1.4'
Cs Cs -0.3680 2.1192 'International Tables Vol C Tables 4.2.6.8 and 6.1.1.4'
Ce Ce -0.2486 2.6331 'International Tables Vol C Tables 4.2.6.8 and 6.1.1.4'

loop_
_geom_angle_atom_site_label_1
_geom_angle_atom_site_label_2
_geom_angle_atom_site_label_3
_geom_angle
_geom_angle_site_symmetry_1
_geom_angle_site_symmetry_3
Br4 Ce1 Br4 83.07(9) 7_655 1_655
Br4 Ce1 Br3 124.49(7) 7_655 .
Br4 Ce1 Br3 75.73(6) 1_655 .
Br4 Ce1 Br3 75.73(6) 7_655 7_755
Br4 Ce1 Br3 124.49(7) 1_655 7_755
Br3 Ce1 Br3 75.59(8) . 7_755
Br4 Ce1 Br2 155.04(7) 7_655 .
Br4 Ce1 Br2 94.05(6) 1_655 .
Br3 Ce1 Br2 78.11(6) . .
Br3 Ce1 Br2 124.51(8) 7_755 .
Br4 Ce1 Br2 94.05(6) 7_655 7_755
Br4 Ce1 Br2 155.04(7) 1_655 7_755
Br3 Ce1 Br2 124.51(8) . 7_755
Br3 Ce1 Br2 78.11(6) 7_755 7_755
Br2 Ce1 Br2 78.15(8) . 7_755
Br4 Ce1 Br1 79.46(6) 7_655 .
Br4 Ce1 Br1 79.46(6) 1_655 .
Br3 Ce1 Br1 142.18(4) . .
Br3 Ce1 Br1 142.18(4) 7_755 .
Br2 Ce1 Br1 75.65(7) . .
Br2 Ce1 Br1 75.65(7) 7_755 .
Br3 Ce2 Br3 83.12(9) 2_765 8_576
Br3 Ce2 Br2 91.77(6) 2_765 .
Br3 Ce2 Br2 150.91(8) 8_576 .
Br3 Ce2 Br2 150.91(8) 2_765 7_755
Br3 Ce2 Br2 91.77(6) 8_576 7_755
Br2 Ce2 Br2 78.88(8) . 7_755
Br3 Ce2 Br4 75.67(6) 2_765 2_665
Br3 Ce2 Br4 124.58(7) 8_576 2_665
Br2 Ce2 Br4 81.11(6) . 2_665
Br2 Ce2 Br4 128.75(8) 7_755 2_665
Br3 Ce2 Br4 124.58(7) 2_765 8_676
Br3 Ce2 Br4 75.67(6) 8_576 8_676
Br2 Ce2 Br4 128.75(8) . 8_676
Br2 Ce2 Br4 81.11(6) 7_755 8_676
Br4 Ce2 Br4 75.80(8) 2_665 8_676
Br3 Ce2 Br1 76.11(6) 2_765 .
Br3 Ce2 Br1 76.11(6) 8_576 .
Br2 Ce2 Br1 74.86(7) . .
Br2 Ce2 Br1 74.86(7) 7_755 .
Br4 Ce2 Br1 142.00(4) 2_665 .
Br4 Ce2 Br1 142.00(4) 8_676 .
Br4 Cs1 Br4 58.75(6) 4_545 6_556
Br4 Cs1 Br3 149.27(7) 4_545 1_445
Br4 Cs1 Br3 110.25(5) 6_556 1_445
Br4 Cs1 Br3 110.25(5) 4_545 7_745
Br4 Cs1 Br3 149.27(7) 6_556 7_745
Br3 Cs1 Br3 63.12(6) 1_445 7_745
Br4 Cs1 Br1 60.26(5) 4_545 6_556
Br4 Cs1 Br1 118.12(6) 6_556 6_556
Br3 Cs1 Br1 127.47(6) 1_445 6_556
Br3 Cs1 Br1 64.91(5) 7_745 6_556
Br4 Cs1 Br1 118.12(6) 4_545 6_456
Br4 Cs1 Br1 60.26(5) 6_556 6_456
Br3 Cs1 Br1 64.91(5) 1_445 6_456
Br3 Cs1 Br1 127.47(6) 7_745 6_456
Br1 Cs1 Br1 160.88(11) 6_556 6_456
Br4 Cs1 Br3 152.44(8) 4_545 5_665
Br4 Cs1 Br3 114.91(5) 6_556 5_665
Br3 Cs1 Br3 57.44(6) 1_445 5_665
Br3 Cs1 Br3 87.61(5) 7_745 5_665
Br1 Cs1 Br3 113.72(6) 6_556 5_665
Br1 Cs1 Br3 57.78(5) 6_456 5_665
Br4 Cs1 Br3 114.91(5) 4_545 3_465
Br4 Cs1 Br3 152.44(8) 6_556 3_465
Br3 Cs1 Br3 87.61(5) 1_445 3_465
Br3 Cs1 Br3 57.44(6) 7_745 3_465
Br1 Cs1 Br3 57.78(5) 6_556 3_465
Br1 Cs1 Br3 113.71(6) 6_456 3_465
Br3 Cs1 Br3 56.62(6) 5_665 3_465
Br4 Cs1 Br2 92.79(6) 4_545 1_445
Br4 Cs1 Br2 65.00(5) 6_556 1_445
Br3 Cs1 Br2 58.26(5) 1_445 1_445
Br3 Cs1 Br2 88.68(6) 7_745 1_445
Br1 Cs1 Br2 127.70(7) 6_556 1_445
Br1 Cs1 Br2 70.35(6) 6_456 1_445
Br3 Cs1 Br2 108.95(5) 5_665 1_445
Br3 Cs1 Br2 141.30(7) 3_465 1_445
Br4 Cs1 Br2 65.00(5) 4_545 7_745
Br4 Cs1 Br2 92.79(6) 6_556 7_745
Br3 Cs1 Br2 88.68(6) 1_445 7_745
Br3 Cs1 Br2 58.26(5) 7_745 7_745
Br1 Cs1 Br2 70.35(6) 6_556 7_745
Br1 Cs1 Br2 127.70(7) 6_456 7_745
Br3 Cs1 Br2 141.30(7) 5_665 7_745
Br3 Cs1 Br2 108.95(5) 3_465 7_745
Br2 Cs1 Br2 57.44(7) 1_445 7_745
Br4 Cs1 Br2 65.81(5) 4_545 4_645
Br4 Cs1 Br2 91.84(6) 6_556 4_645
Br3 Cs1 Br2 144.74(6) 1_445 4_645
Br3 Cs1 Br2 110.18(5) 7_745 4_645
Br1 Cs1 Br2 53.80(5) 6_556 4_645
Br1 Cs1 Br2 107.33(7) 6_456 4_645
Br3 Cs1 Br2 88.70(6) 5_665 4_645
Br3 Cs1 Br2 63.26(5) 3_465 4_645
Br2 Cs1 Br2 155.02(5) 1_445 4_645
Br2 Cs1 Br2 118.27(5) 7_745 4_645
Br4 Cs1 Br2 91.84(6) 4_545 6_456
Br4 Cs1 Br2 65.81(5) 6_556 6_456
Br3 Cs1 Br2 110.18(5) 1_445 6_456
Br3 Cs1 Br2 144.74(6) 7_745 6_456
Br1 Cs1 Br2 107.33(7) 6_556 6_456
Br1 Cs1 Br2 53.80(5) 6_456 6_456
Br3 Cs1 Br2 63.26(5) 5_665 6_456
Br3 Cs1 Br2 88.70(6) 3_465 6_456
Br2 Cs1 Br2 118.27(5) 1_445 6_456
Br2 Cs1 Br2 155.02(5) 7_745 6_456
Br2 Cs1 Br2 53.54(6) 4_645 6_456
Ce1 Br1 Ce2 87.41(9) . .
Ce1 Br1 Cs1 95.44(5) . 6_566
Ce2 Br1 Cs1 98.08(5) . 6_566
Ce1 Br1 Cs1 95.44(5) . 6_666
Ce2 Br1 Cs1 98.08(5) . 6_666
Cs1 Br1 Cs1 160.88(11) 6_566 6_666
Ce2 Br2 Ce1 89.58(6) . .
Ce2 Br2 Cs1 145.53(8) . 1_665
Ce1 Br2 Cs1 106.91(6) . 1_665
Ce2 Br2 Cs1 91.88(6) . 6_666
Ce1 Br2 Cs1 87.95(6) . 6_666
Cs1 Br2 Cs1 118.15(5) 1_665 6_666
Ce2 Br3 Ce1 104.24(7) 2_764 .
Ce2 Br3 Cs1 106.27(6) 2_764 1_665
Ce1 Br3 Cs1 112.65(7) . 1_665
Ce2 Br3 Cs1 99.93(6) 2_764 5_665
Ce1 Br3 Cs1 108.80(6) . 5_665
Cs1 Br3 Cs1 122.56(6) 1_665 5_665
Ce1 Br4 Ce2 104.36(7) 1_455 2_664
Ce1 Br4 Cs1 98.54(6) 1_455 6_566
Ce2 Br4 Cs1 106.61(6) 2_664 6_566

loop_
_geom_bond_atom_site_label_1
_geom_bond_atom_site_label_2
_geom_bond_distance
_geom_bond_site_symmetry_2
Ce1 Br4 2.951(2) 7_655
Ce1 Br4 2.951(2) 1_655
Ce1 Br3 2.978(2) .
Ce1 Br3 2.978(2) 7_755
Ce1 Br2 2.985(2) .
Ce1 Br2 2.985(2) 7_755
Ce1 Br1 2.994(3) .
Ce2 Br3 2.955(2) 2_765
Ce2 Br3 2.955(2) 8_576
Ce2 Br2 2.961(2) .
Ce2 Br2 2.961(2) 7_755
Ce2 Br4 2.978(2) 2_665
Ce2 Br4 2.978(2) 8_676
Ce2 Br1 3.069(3) .
Cs1 Br4 3.729(3) 4_545
Cs1 Br4 3.729(3) 6_556
Cs1 Br3 3.746(3) 1_445
Cs1 Br3 3.746(3) 7_745
Cs1 Br1 3.8388(16) 6_556
Cs1 Br1 3.8388(16) 6_456
Cs1 Br3 3.848(3) 5_665
Cs1 Br3 3.848(3) 3_465
Cs1 Br2 3.963(3) 1_445
Cs1 Br2 3.963(3) 7_745
Cs1 Br2 4.228(3) 4_645
Cs1 Br2 4.228(3) 6_456
Br1 Cs1 3.8388(16) 6_566
Br1 Cs1 3.8388(16) 6_666
Br2 Cs1 3.963(3) 1_665
Br2 Cs1 4.228(3) 6_666
Br3 Ce2 2.955(2) 2_764
Br3 Cs1 3.746(3) 1_665
Br3 Cs1 3.848(3) 5_665
Br4 Ce1 2.951(2) 1_455
Br4 Ce2 2.978(2) 2_664
Br4 Cs1 3.729(3) 6_566
